data_1510850
loop_
_publ_author_name
'Wiesinger, G.'
'Hauback, B.C.'
'Yartys', V.A.'
'Harris, I.R.'
'Guegan, P.W.'
'Riabov, A.B.'

_publ_section_title
;
 Hydrogenation behaviour, neutron diffraction studies and microstructural
 characterisation of boron oxide-doped Zr V alloys
;
_journal_name_full 'Journal of Alloys Compd.'
_journal_page_first 93
_journal_page_last 100
_journal_volume 293
_journal_year 1999
_chemical_formula_sum 'B2 V3'
_chemical_name_systematic 'V3 B2'
_space_group_IT_number 127
_symmetry_space_group_name_Hall '-P 4 2ab'
_symmetry_space_group_name_H-M 'P 4/m b m'
_cell_angle_alpha 90
_cell_angle_beta 90
_cell_angle_gamma 90
_cell_formula_units_Z 2
_cell_length_a 5.746
_cell_length_b 5.746
_cell_length_c 3.036
_cell_volume 100.238
_citation_journal_id_ASTM JALCEU
_cod_data_source_file boron_358.cif
_cod_data_source_block B2V3
_cod_original_cell_volume 100.2381
_cod_database_code 1510850

loop_
_symmetry_equiv_pos_as_xyz
x,y,z
-y,x,z
-x,-y,z
y,-x,z
x+1/2,-y+1/2,-z
y+1/2,x+1/2,-z
-x+1/2,y+1/2,-z
-y+1/2,-x+1/2,-z
-x,-y,-z
y,-x,-z
x,y,-z
-y,x,-z
-x-1/2,y-1/2,z
-y-1/2,-x-1/2,z
x-1/2,-y-1/2,z
y-1/2,x-1/2,z

loop_
_atom_site_label
_atom_site_type_symbol
_atom_site_fract_x
_atom_site_fract_y
_atom_site_fract_z
_atom_site_occupancy
_atom_site_U_iso_or_equiv
V1 V 0 0 0 1 0.0
V2 V 0.17 0.67 0.5 1 0.0
B1 B 0.39 0.89 0 1 0.0
